data_4069402
loop_
_publ_author_name
'Johnson, Samuel A.'
'Taylor, Erin T.'
'Cruise, Sean J.'

_publ_section_title
;
 A Combined Experimental and Computational Study of Unexpected C&#x2212;F
 Bond Activation Intermediates and Selectivity in the Reaction of
 Pentafluorobenzene with a (PEt3)2Ni Synthon
;
_journal_issue 13
_journal_name_full Organometallics
_journal_page_first 3842
_journal_paper_doi 10.1021/om900176v
_journal_volume 28
_journal_year 2009
_chemical_formula_moiety 'C30 H61 F5 Ni2 P4'
_chemical_formula_sum 'C30 H61 F5 Ni2 P4'
_chemical_formula_weight 757.56
_chemical_name_systematic
;
 ?
;
_space_group_IT_number 13
_symmetry_cell_setting monoclinic
_symmetry_space_group_name_Hall '-P 2yc'
_symmetry_space_group_name_H-M 'P 1 2/c 1'
_atom_sites_solution_hydrogens geom
_atom_sites_solution_primary direct
_atom_sites_solution_secondary difmap
_audit_conform_dict_location ftp://ftp.iucr.org/pub/cif_core.dic
_audit_conform_dict_name cif_core.dic
_audit_conform_dict_version 2.3
_audit_creation_date 2008-10-22T22:07:45-00:00
_audit_creation_method 'WinGX routine CIF_UPDATE'
_cell_angle_alpha 90
_cell_angle_beta 105.297(6)
_cell_angle_gamma 90
_cell_formula_units_Z 8
_cell_length_a 19.195(3)
_cell_length_b 10.0767(16)
_cell_length_c 41.554(6)
_cell_measurement_reflns_used 9417
_cell_measurement_temperature 173(2)
_cell_measurement_theta_max 28.23
_cell_measurement_theta_min 2.17
_cell_volume 7753(2)
_computing_cell_refinement 'Bruker SMART'
_computing_data_collection 'Bruker SMART'
_computing_data_reduction 'Bruker SAINT'
_computing_molecular_graphics 'Bruker SHELXTL'
_computing_publication_material 'Bruker SHELXTL'
_computing_structure_refinement 'SHELXL-97 (Sheldrick, 1997)'
_computing_structure_solution 'Bruker SHELXTL'
_diffrn_ambient_temperature 173(2)
_diffrn_measured_fraction_theta_full 0.987
_diffrn_measured_fraction_theta_max 0.987
_diffrn_measurement_device_type 'CCD area detector'
_diffrn_measurement_method 'phi and omega scans'
_diffrn_radiation_monochromator graphite
_diffrn_radiation_type MoK\a
_diffrn_radiation_wavelength 0.71073
_diffrn_reflns_av_R_equivalents 0.033
_diffrn_reflns_av_unetI/netI 0.0283
_diffrn_reflns_limit_h_max 24
_diffrn_reflns_limit_h_min -24
_diffrn_reflns_limit_k_max 13
_diffrn_reflns_limit_k_min -12
_diffrn_reflns_limit_l_max 53
_diffrn_reflns_limit_l_min -53
_diffrn_reflns_number 83977
_diffrn_reflns_theta_full 27.5
_diffrn_reflns_theta_max 27.5
_diffrn_reflns_theta_min 1.02
_exptl_absorpt_coefficient_mu 1.178
_exptl_absorpt_correction_T_max 0.7993
_exptl_absorpt_correction_T_min 0.6728
_exptl_absorpt_correction_type multi-scan
_exptl_absorpt_process_details 'SADABS, BRUKER 2001'
_exptl_crystal_colour yellow
_exptl_crystal_density_diffrn 1.298
_exptl_crystal_density_method 'not measured'
_exptl_crystal_description block
_exptl_crystal_F_000 3216
_exptl_crystal_size_max 0.39
_exptl_crystal_size_mid 0.21
_exptl_crystal_size_min 0.19
_refine_diff_density_max 1.135
_refine_diff_density_min -0.555
_refine_diff_density_rms 0.078
_refine_ls_extinction_method none
_refine_ls_goodness_of_fit_ref 1.147
_refine_ls_hydrogen_treatment constr
_refine_ls_matrix_type full
_refine_ls_number_parameters 781
_refine_ls_number_reflns 17559
_refine_ls_number_restraints 0
_refine_ls_restrained_S_all 1.147
_refine_ls_R_factor_all 0.0603
_refine_ls_R_factor_gt 0.0501
_refine_ls_shift/su_max 0.001
_refine_ls_shift/su_mean 0
_refine_ls_structure_factor_coef Fsqd
_refine_ls_weighting_details 'calc w=1/[\s^2^(Fo^2^)+(0.0412P)^2^+10.5145P] where P=(Fo^2^+2Fc^2^)/3'
_refine_ls_weighting_scheme calc
_refine_ls_wR_factor_gt 0.1102
_refine_ls_wR_factor_ref 0.1155
_reflns_number_gt 14997
_reflns_number_total 17559
_reflns_threshold_expression >2sigma(I)
_cod_data_source_file om900176v_si_001.cif
_cod_data_source_block sjf5adds
_cod_depositor_comments
;
The following automatic conversions were performed:

'_symmetry_cell_setting' value 'Monoclinic' changed to 'monoclinic'
according to /home/saulius/struct/CIF-dictionaries/cif_core.dic
dictionary named 'cif_core.dic' version 2.4.2 from 2011-04-26.

Automatic conversion script
Id: cif_fix_values 1715 2011-07-08 13:25:40Z adriana 
;
_cod_original_sg_symbol_H-M P2/c
_cod_database_code 4069402

loop_
_symmetry_equiv_pos_as_xyz
'x, y, z'
'-x, y, -z+1/2'
'-x, -y, -z'
'x, -y, z-1/2'

loop_
_atom_site_label
_atom_site_type_symbol
_atom_site_fract_x
_atom_site_fract_y
_atom_site_fract_z
_atom_site_U_iso_or_equiv
_atom_site_adp_type
_atom_site_occupancy
_atom_site_symmetry_multiplicity
_atom_site_calc_flag
_atom_site_refinement_flags
Ni1 Ni 0.28862(2) -0.33132(4) -0.076199(9) 0.02779(9) Uani 1 1 d .
Ni2 Ni 0.29855(2) -0.16771(4) -0.183127(9) 0.02683(9) Uani 1 1 d .
P1 P 0.27791(5) -0.26633(8) -0.027719(19) 0.03202(17) Uani 1 1 d .
P2 P 0.34751(4) -0.51761(8) -0.071458(19) 0.02872(16) Uani 1 1 d .
P3 P 0.20000(4) -0.24177(8) -0.217335(19) 0.02810(16) Uani 1 1 d .
P4 P 0.35080(4) -0.00903(8) -0.20379(2) 0.03438(18) Uani 1 1 d .
F1 F 0.1797(2) -0.1443(4) -0.11078(10) 0.0495(10) Uani 0.5 1 d P
F2 F 0.19792(10) -0.37814(19) -0.13957(4) 0.0391(4) Uani 1 1 d .
F3 F 0.33439(10) -0.41382(18) -0.15307(4) 0.0386(4) Uani 1 1 d .
F4 F 0.43150(15) -0.2209(3) -0.13303(8) 0.0290(7) Uani 0.5 1 d P
F5 F 0.40147(14) 0.0176(2) -0.10981(6) 0.0680(7) Uani 1 1 d .
F6 F 0.28697(17) 0.0250(2) -0.08424(6) 0.0750(8) Uani 1 1 d .
C1 C 0.24570(18) -0.1888(3) -0.10612(7) 0.0355(7) Uani 1 1 d .
H1 H 0.1942 -0.1656 -0.1078 0.043 Uiso 0.5 1 d PR
C2 C 0.25946(17) -0.3023(3) -0.12447(7) 0.0309(6) Uani 1 1 d .
C3 C 0.30905(17) -0.2892(3) -0.14556(7) 0.0306(6) Uani 1 1 d .
C4 C 0.36219(17) -0.1861(3) -0.13876(7) 0.0356(7) Uani 1 1 d .
H4 H 0.4131 -0.213 -0.1372 0.043 Uiso 0.5 1 d PR
C5 C 0.3519(2) -0.0827(3) -0.11631(8) 0.0424(8) Uani 1 1 d .
C6 C 0.2968(2) -0.0813(3) -0.10274(8) 0.0431(8) Uani 1 1 d .
C7 C 0.2173(2) -0.1244(4) -0.02866(9) 0.0472(9) Uani 1 1 d .
H7A H 0.2364 -0.0486 -0.0389 0.057 Uiso 1 1 calc R
H7B H 0.1696 -0.1474 -0.0437 0.057 Uiso 1 1 calc R
C8 C 0.2055(3) -0.0775(4) 0.00419(10) 0.0657(12) Uani 1 1 d .
H8A H 0.184 -0.1493 0.0142 0.098 Uiso 1 1 calc R
H8B H 0.1731 -0.0007 0.0002 0.098 Uiso 1 1 calc R
H8C H 0.252 -0.0522 0.0194 0.098 Uiso 1 1 calc R
C9 C 0.3614(2) -0.2153(4) 0.00282(9) 0.0456(8) Uani 1 1 d .
H9A H 0.3499 -0.1917 0.024 0.055 Uiso 1 1 calc R
H9B H 0.3951 -0.2915 0.0074 0.055 Uiso 1 1 calc R
C10 C 0.3989(3) -0.0985(5) -0.00845(13) 0.0695(13) Uani 1 1 d .
H10A H 0.4084 -0.1193 -0.0299 0.104 Uiso 1 1 calc R
H10B H 0.4446 -0.0808 0.0082 0.104 Uiso 1 1 calc R
H10C H 0.3678 -0.02 -0.0109 0.104 Uiso 1 1 calc R
C11 C 0.2431(2) -0.3888(4) -0.00344(9) 0.0501(9) Uani 1 1 d .
H11A H 0.2789 -0.4613 0.0032 0.06 Uiso 1 1 calc R
H11B H 0.2374 -0.3462 0.0172 0.06 Uiso 1 1 calc R
C12 C 0.1718(3) -0.4470(6) -0.02228(13) 0.0905(19) Uani 1 1 d .
H12A H 0.1367 -0.3755 -0.0298 0.136 Uiso 1 1 calc R
H12B H 0.1542 -0.5073 -0.0076 0.136 Uiso 1 1 calc R
H12C H 0.178 -0.4963 -0.0417 0.136 Uiso 1 1 calc R
C13 C 0.30562(18) -0.6466(3) -0.10118(8) 0.0381(7) Uani 1 1 d .
H13A H 0.3013 -0.6143 -0.1241 0.046 Uiso 1 1 calc R
H13B H 0.3372 -0.7258 -0.0975 0.046 Uiso 1 1 calc R
C14 C 0.2314(2) -0.6860(4) -0.09807(12) 0.0583(11) Uani 1 1 d .
H14A H 0.2356 -0.7222 -0.0758 0.087 Uiso 1 1 calc R
H14B H 0.2107 -0.7533 -0.1149 0.087 Uiso 1 1 calc R
H14C H 0.1999 -0.6078 -0.1016 0.087 Uiso 1 1 calc R
C15 C 0.36784(19) -0.6071(3) -0.03140(8) 0.0395(7) Uani 1 1 d .
H15A H 0.3932 -0.5449 -0.0137 0.047 Uiso 1 1 calc R
H15B H 0.3214 -0.6301 -0.0267 0.047 Uiso 1 1 calc R
C16 C 0.4130(2) -0.7337(4) -0.02812(10) 0.0578(11) Uani 1 1 d .
H16A H 0.3884 -0.7979 -0.045 0.087 Uiso 1 1 calc R
H16B H 0.4189 -0.7718 -0.0059 0.087 Uiso 1 1 calc R
H16C H 0.4605 -0.7127 -0.0314 0.087 Uiso 1 1 calc R
C17 C 0.43660(17) -0.5026(4) -0.07946(9) 0.0407(8) Uani 1 1 d .
H17A H 0.4594 -0.5914 -0.0776 0.049 Uiso 1 1 calc R
H17B H 0.4305 -0.4706 -0.1026 0.049 Uiso 1 1 calc R
C18 C 0.4865(2) -0.4083(5) -0.05543(11) 0.0669(12) Uani 1 1 d .
H18A H 0.4672 -0.3179 -0.059 0.1 Uiso 1 1 calc R
H18B H 0.5346 -0.4107 -0.0594 0.1 Uiso 1 1 calc R
H18C H 0.4898 -0.4355 -0.0324 0.1 Uiso 1 1 calc R
C19 C 0.11651(17) -0.2080(3) -0.20507(9) 0.0393(7) Uani 1 1 d .
H19A H 0.0755 -0.2503 -0.2214 0.047 Uiso 1 1 calc R
H19B H 0.1202 -0.249 -0.183 0.047 Uiso 1 1 calc R
C20 C 0.1009(2) -0.0606(4) -0.20312(13) 0.0675(12) Uani 1 1 d .
H20A H 0.1407 -0.0184 -0.1865 0.101 Uiso 1 1 calc R
H20B H 0.0558 -0.0488 -0.1966 0.101 Uiso 1 1 calc R
H20C H 0.0963 -0.0196 -0.225 0.101 Uiso 1 1 calc R
C21 C 0.17675(19) -0.1882(4) -0.26116(8) 0.0406(8) Uani 1 1 d .
H21A H 0.172 -0.0903 -0.2616 0.049 Uiso 1 1 calc R
H21B H 0.2179 -0.2102 -0.2704 0.049 Uiso 1 1 calc R
C22 C 0.1086(2) -0.2455(4) -0.28452(9) 0.0589(11) Uani 1 1 d .
H22A H 0.1115 -0.3426 -0.2841 0.088 Uiso 1 1 calc R
H22B H 0.1041 -0.2137 -0.3073 0.088 Uiso 1 1 calc R
H22C H 0.0664 -0.2171 -0.2772 0.088 Uiso 1 1 calc R
C23 C 0.19711(18) -0.4236(3) -0.22106(8) 0.0369(7) Uani 1 1 d .
H23A H 0.2026 -0.4632 -0.1987 0.044 Uiso 1 1 calc R
H23B H 0.1494 -0.4508 -0.2354 0.044 Uiso 1 1 calc R
C24 C 0.2564(2) -0.4772(4) -0.23587(9) 0.0500(9) Uani 1 1 d .
H24A H 0.2486 -0.4446 -0.2588 0.075 Uiso 1 1 calc R
H24B H 0.255 -0.5744 -0.236 0.075 Uiso 1 1 calc R
H24C H 0.3036 -0.4469 -0.2224 0.075 Uiso 1 1 calc R
C25 C 0.3279(2) 0.0214(5) -0.24830(10) 0.0610(11) Uani 1 1 d .
H25A H 0.3299 -0.0648 -0.2594 0.073 Uiso 1 1 calc R
H25B H 0.277 0.0514 -0.2551 0.073 Uiso 1 1 calc R
C26 C 0.3726(3) 0.1207(6) -0.26228(13) 0.0910(19) Uani 1 1 d .
H26A H 0.3716 0.2074 -0.2517 0.136 Uiso 1 1 calc R
H26B H 0.3523 0.129 -0.2864 0.136 Uiso 1 1 calc R
H26C H 0.4226 0.0894 -0.2576 0.136 Uiso 1 1 calc R
C27 C 0.4492(2) -0.0242(5) -0.19298(11) 0.0618(12) Uani 1 1 d .
H27A H 0.47 0.0533 -0.2017 0.074 Uiso 1 1 calc R
H27B H 0.4684 -0.0254 -0.1684 0.074 Uiso 1 1 calc R
C28 C 0.4714(3) -0.1521(6) -0.20773(14) 0.0919(19) Uani 1 1 d .
H28A H 0.4517 -0.2289 -0.1987 0.138 Uiso 1 1 calc R
H28B H 0.5242 -0.1584 -0.2019 0.138 Uiso 1 1 calc R
H28C H 0.4525 -0.1506 -0.2321 0.138 Uiso 1 1 calc R
C29 C 0.3440(2) 0.1564(4) -0.18482(11) 0.0590(10) Uani 1 1 d .
H29A H 0.3743 0.1561 -0.1615 0.071 Uiso 1 1 calc R
H29B H 0.3637 0.2246 -0.1972 0.071 Uiso 1 1 calc R
C30 C 0.2701(3) 0.1933(4) -0.18498(12) 0.0682(12) Uani 1 1 d .
H30A H 0.2389 0.1874 -0.2078 0.102 Uiso 1 1 calc R
H30B H 0.2696 0.2845 -0.1768 0.102 Uiso 1 1 calc R
H30C H 0.2523 0.1328 -0.1705 0.102 Uiso 1 1 calc R
Ni3 Ni 0.278064(19) -0.41961(4) -0.371657(9) 0.02747(9) Uani 1 1 d .
Ni4 Ni 0.086119(19) -0.73505(4) -0.377046(9) 0.02817(9) Uani 1 1 d .
P5 P 0.30275(5) -0.23027(8) -0.39117(2) 0.03441(18) Uani 1 1 d .
P6 P 0.37314(4) -0.53179(8) -0.34643(2) 0.03113(17) Uani 1 1 d .
P7 P 0.03542(4) -0.65671(8) -0.340161(19) 0.02931(16) Uani 1 1 d .
P8 P 0.01534(4) -0.87589(9) -0.41026(2) 0.03423(18) Uani 1 1 d .
F7 F 0.12932(19) -0.3246(4) -0.38535(10) 0.0420(9) Uani 0.5 1 d P
F8 F 0.19418(10) -0.46417(19) -0.32841(4) 0.0398(4) Uani 1 1 d .
F9 F 0.22758(10) -0.73371(19) -0.33763(5) 0.0475(5) Uani 1 1 d .
F10 F 0.20739(19) -0.8138(3) -0.40394(10) 0.0393(9) Uani 0.5 1 d P
F11 F 0.13329(17) -0.6741(3) -0.45431(6) 0.0863(10) Uani 1 1 d .
F12 F 0.12484(17) -0.4098(3) -0.44584(6) 0.0871(9) Uani 1 1 d .
C31 C 0.17385(16) -0.4270(3) -0.38672(8) 0.0339(7) Uani 1 1 d .
H31 H 0.1465 -0.3468 -0.3828 0.041 Uiso 0.5 1 d PR
C32 C 0.19996(15) -0.5146(3) -0.35923(7) 0.0292(6) Uani 1 1 d .
C33 C 0.18270(15) -0.6565(3) -0.36316(8) 0.0326(6) Uani 1 1 d .
C34 C 0.16731(17) -0.7138(3) -0.39583(9) 0.0383(7) Uani 1 1 d .
H34 H 0.1946 -0.7956 -0.3986 0.046 Uiso 0.5 1 d PR
C35 C 0.1508(2) -0.6211(4) -0.42299(9) 0.0483(9) Uani 1 1 d .
C36 C 0.15006(19) -0.4906(4) -0.41903(8) 0.0454(8) Uani 1 1 d .
C37 C 0.2803(5) -0.0951(4) -0.36660(16) 0.125(3) Uani 1 1 d .
H37A H 0.3222 -0.034 -0.3624 0.151 Uiso 1 1 calc R
H37B H 0.2399 -0.0475 -0.382 0.151 Uiso 1 1 calc R
C38 C 0.2639(7) -0.1012(7) -0.3398(2) 0.210(6) Uani 1 1 d .
H38A H 0.2494 -0.1921 -0.3363 0.315 Uiso 1 1 calc R
H38B H 0.2237 -0.0405 -0.3404 0.315 Uiso 1 1 calc R
H38C H 0.3056 -0.0758 -0.3216 0.315 Uiso 1 1 calc R
C39 C 0.3948(2) -0.1893(4) -0.39224(14) 0.0730(15) Uani 1 1 d .
H39A H 0.426 -0.194 -0.3691 0.088 Uiso 1 1 calc R
H39B H 0.4115 -0.2593 -0.4052 0.088 Uiso 1 1 calc R
C40 C 0.4078(3) -0.0537(5) -0.40692(18) 0.109(2) Uani 1 1 d .
H40A H 0.384 -0.0524 -0.4309 0.163 Uiso 1 1 calc R
H40B H 0.4598 -0.0396 -0.4034 0.163 Uiso 1 1 calc R
H40C H 0.3878 0.017 -0.3958 0.163 Uiso 1 1 calc R
C41 C 0.2500(2) -0.1861(4) -0.43304(10) 0.0611(11) Uani 1 1 d .
H41A H 0.198 -0.196 -0.4344 0.073 Uiso 1 1 calc R
H41B H 0.259 -0.0918 -0.4374 0.073 Uiso 1 1 calc R
C42 C 0.2685(4) -0.2710(6) -0.45944(12) 0.106(2) Uani 1 1 d .
H42A H 0.3172 -0.249 -0.4611 0.16 Uiso 1 1 calc R
H42B H 0.2336 -0.2545 -0.481 0.16 Uiso 1 1 calc R
H42C H 0.2667 -0.3648 -0.4535 0.16 Uiso 1 1 calc R
C43 C 0.3715(2) -0.6962(3) -0.36583(10) 0.0488(9) Uani 1 1 d .
H43A H 0.4163 -0.7448 -0.3549 0.059 Uiso 1 1 calc R
H43B H 0.3301 -0.7477 -0.3624 0.059 Uiso 1 1 calc R
C44 C 0.3650(3) -0.6845(5) -0.40325(11) 0.0716(13) Uani 1 1 d .
H44A H 0.3222 -0.6319 -0.4139 0.107 Uiso 1 1 calc R
H44B H 0.3605 -0.7733 -0.4132 0.107 Uiso 1 1 calc R
H44C H 0.4082 -0.6409 -0.4066 0.107 Uiso 1 1 calc R
C45 C 0.46443(17) -0.4729(4) -0.34542(9) 0.0426(8) Uani 1 1 d .
H45A H 0.467 -0.4608 -0.3687 0.051 Uiso 1 1 calc R
H45B H 0.4711 -0.3845 -0.3347 0.051 Uiso 1 1 calc R
C46 C 0.5274(2) -0.5606(5) -0.32756(13) 0.0716(14) Uani 1 1 d .
H46A H 0.5269 -0.5714 -0.3042 0.107 Uiso 1 1 calc R
H46B H 0.573 -0.519 -0.3286 0.107 Uiso 1 1 calc R
H46C H 0.5229 -0.6477 -0.3384 0.107 Uiso 1 1 calc R
C47 C 0.38111(19) -0.5683(4) -0.30251(9) 0.0472(9) Uani 1 1 d .
H47A H 0.3359 -0.6103 -0.3004 0.057 Uiso 1 1 calc R
H47B H 0.4209 -0.6324 -0.2943 0.057 Uiso 1 1 calc R
C48 C 0.3956(3) -0.4443(5) -0.28098(10) 0.0684(13) Uani 1 1 d .
H48A H 0.443 -0.408 -0.281 0.103 Uiso 1 1 calc R
H48B H 0.395 -0.4668 -0.2581 0.103 Uiso 1 1 calc R
H48C H 0.3582 -0.378 -0.29 0.103 Uiso 1 1 calc R
C49 C 0.01215(18) -0.4807(3) -0.34830(8) 0.0369(7) Uani 1 1 d .
H49A H -0.0132 -0.4487 -0.3319 0.044 Uiso 1 1 calc R
H49B H 0.0571 -0.4285 -0.3451 0.044 Uiso 1 1 calc R
C50 C -0.0355(2) -0.4571(4) -0.38338(10) 0.0499(9) Uani 1 1 d .
H50A H -0.0106 -0.4883 -0.3997 0.075 Uiso 1 1 calc R
H50B H -0.0457 -0.3621 -0.3867 0.075 Uiso 1 1 calc R
H50C H -0.081 -0.5058 -0.3864 0.075 Uiso 1 1 calc R
C51 C 0.09152(19) -0.6561(4) -0.29699(8) 0.0424(8) Uani 1 1 d .
H51A H 0.1357 -0.6033 -0.2957 0.051 Uiso 1 1 calc R
H51B H 0.0646 -0.6129 -0.2826 0.051 Uiso 1 1 calc R
C52 C 0.1131(2) -0.7959(5) -0.28404(10) 0.0646(12) Uani 1 1 d .
H52A H 0.0698 -0.8456 -0.283 0.097 Uiso 1 1 calc R
H52B H 0.1463 -0.7907 -0.2617 0.097 Uiso 1 1 calc R
H52C H 0.1369 -0.8411 -0.2991 0.097 Uiso 1 1 calc R
C53 C -0.04941(17) -0.7291(4) -0.33568(9) 0.0402(8) Uani 1 1 d .
H53A H -0.0852 -0.7256 -0.3577 0.048 Uiso 1 1 calc R
H53B H -0.0405 -0.8239 -0.3298 0.048 Uiso 1 1 calc R
C54 C -0.0836(3) -0.6660(5) -0.31019(13) 0.0747(15) Uani 1 1 d .
H54A H -0.0498 -0.6712 -0.288 0.112 Uiso 1 1 calc R
H54B H -0.1282 -0.7135 -0.3102 0.112 Uiso 1 1 calc R
H54C H -0.0948 -0.5728 -0.3161 0.112 Uiso 1 1 calc R
C55 C -0.0596(2) -0.8054(4) -0.44281(10) 0.0577(11) Uani 1 1 d .
H55A H -0.087 -0.8787 -0.4563 0.069 Uiso 1 1 calc R
H55B H -0.0927 -0.7582 -0.432 0.069 Uiso 1 1 calc R
C56 C -0.0351(3) -0.7100(5) -0.46589(11) 0.0818(16) Uani 1 1 d .
H56A H -0.0122 -0.6325 -0.4532 0.123 Uiso 1 1 calc R
H56B H -0.0769 -0.6814 -0.4837 0.123 Uiso 1 1 calc R
H56C H -0.0003 -0.7545 -0.4758 0.123 Uiso 1 1 calc R
C57 C 0.0624(2) -0.9819(4) -0.43368(9) 0.0463(8) Uani 1 1 d .
H57A H 0.082 -0.9238 -0.4484 0.056 Uiso 1 1 calc R
H57B H 0.1042 -1.0225 -0.4175 0.056 Uiso 1 1 calc R
C58 C 0.0202(3) -1.0933(5) -0.45509(11) 0.0673(12) Uani 1 1 d .
H58A H 0.0053 -1.1585 -0.4407 0.101 Uiso 1 1 calc R
H58B H 0.0509 -1.1366 -0.4675 0.101 Uiso 1 1 calc R
H58C H -0.0227 -1.0563 -0.4708 0.101 Uiso 1 1 calc R
C59 C -0.0339(2) -0.9968(4) -0.39154(10) 0.0513(9) Uani 1 1 d .
H59A H -0.0695 -0.9492 -0.3824 0.062 Uiso 1 1 calc R
H59B H -0.0609 -1.0578 -0.4091 0.062 Uiso 1 1 calc R
C60 C 0.0153(3) -1.0774(4) -0.36400(11) 0.0683(13) Uani 1 1 d .
H60A H 0.0485 -1.1297 -0.3732 0.102 Uiso 1 1 calc R
H60B H -0.0139 -1.1371 -0.3542 0.102 Uiso 1 1 calc R
H60C H 0.043 -1.0175 -0.3467 0.102 Uiso 1 1 calc R

loop_
_atom_site_aniso_label
_atom_site_aniso_U_11
_atom_site_aniso_U_22
_atom_site_aniso_U_33
_atom_site_aniso_U_23
_atom_site_aniso_U_13
_atom_site_aniso_U_12
Ni1 0.0332(2) 0.02651(19) 0.02357(18) 0.00193(14) 0.00730(15) 0.00492(15)
Ni2 0.02607(18) 0.02844(19) 0.02516(18) 0.00262(15) 0.00530(14) -0.00218(15)
P1 0.0391(4) 0.0316(4) 0.0250(4) -0.0012(3) 0.0078(3) 0.0010(3)
P2 0.0285(4) 0.0265(4) 0.0286(4) 0.0011(3) 0.0029(3) 0.0022(3)
P3 0.0274(4) 0.0304(4) 0.0263(4) -0.0006(3) 0.0067(3) -0.0028(3)
P4 0.0299(4) 0.0296(4) 0.0449(5) 0.0063(3) 0.0122(3) -0.0019(3)
F1 0.041(2) 0.066(3) 0.042(2) 0.004(2) 0.0115(18) 0.026(2)
F2 0.0376(10) 0.0483(11) 0.0302(9) 0.0032(8) 0.0066(8) -0.0070(8)
F3 0.0482(11) 0.0354(10) 0.0343(9) 0.0015(8) 0.0145(8) 0.0109(8)
F4 0.0124(14) 0.0411(19) 0.0312(17) 0.0077(14) 0.0014(12) 0.0000(13)
F5 0.0906(18) 0.0602(15) 0.0486(13) -0.0082(11) 0.0105(12) -0.0397(13)
F6 0.145(3) 0.0306(11) 0.0599(15) -0.0039(10) 0.0448(16) 0.0020(13)
C1 0.0452(18) 0.0354(17) 0.0256(14) 0.0067(12) 0.0088(13) 0.0120(14)
C2 0.0352(16) 0.0293(15) 0.0259(14) 0.0039(12) 0.0036(12) 0.0014(12)
C3 0.0379(16) 0.0281(14) 0.0248(14) 0.0018(11) 0.0066(12) 0.0047(12)
C4 0.0324(16) 0.0434(18) 0.0271(15) 0.0060(13) 0.0009(12) -0.0026(14)
C5 0.056(2) 0.0348(17) 0.0293(16) 0.0047(13) -0.0015(15) -0.0119(15)
C6 0.072(2) 0.0242(15) 0.0313(16) 0.0015(13) 0.0111(16) 0.0072(16)
C7 0.055(2) 0.052(2) 0.0336(17) -0.0049(15) 0.0105(16) 0.0170(18)
C8 0.095(3) 0.062(3) 0.042(2) -0.0094(19) 0.022(2) 0.028(2)
C9 0.049(2) 0.044(2) 0.0369(18) -0.0041(15) 0.0004(15) 0.0018(16)
C10 0.062(3) 0.057(3) 0.083(3) -0.003(2) 0.008(2) -0.018(2)
C11 0.071(3) 0.045(2) 0.043(2) -0.0019(16) 0.0309(19) -0.0102(18)
C12 0.098(4) 0.108(4) 0.076(3) -0.024(3) 0.043(3) -0.058(4)
C13 0.0403(18) 0.0276(15) 0.0399(17) -0.0040(13) -0.0007(14) 0.0035(13)
C14 0.036(2) 0.041(2) 0.086(3) -0.009(2) -0.0032(19) -0.0011(16)
C15 0.0447(19) 0.0331(17) 0.0352(17) 0.0082(13) 0.0010(14) 0.0031(14)
C16 0.072(3) 0.037(2) 0.051(2) 0.0100(17) -0.006(2) 0.0121(19)
C17 0.0330(17) 0.0446(19) 0.0434(18) 0.0050(15) 0.0079(14) 0.0048(14)
C18 0.044(2) 0.087(3) 0.064(3) -0.003(2) 0.006(2) -0.024(2)
C19 0.0291(16) 0.0470(19) 0.0432(18) -0.0021(15) 0.0123(14) 0.0008(14)
C20 0.058(3) 0.054(3) 0.101(4) -0.005(2) 0.038(3) 0.012(2)
C21 0.0453(19) 0.0437(19) 0.0294(16) 0.0028(14) 0.0039(14) -0.0059(15)
C22 0.060(2) 0.068(3) 0.0360(19) 0.0020(18) -0.0093(17) -0.012(2)
C23 0.0420(18) 0.0323(16) 0.0360(17) -0.0022(13) 0.0097(14) -0.0050(14)
C24 0.057(2) 0.048(2) 0.045(2) -0.0087(17) 0.0140(17) 0.0096(18)
C25 0.062(3) 0.071(3) 0.044(2) 0.023(2) 0.0048(19) -0.019(2)
C26 0.097(4) 0.098(4) 0.074(3) 0.048(3) 0.016(3) -0.036(3)
C27 0.036(2) 0.093(3) 0.059(2) 0.022(2) 0.0162(18) -0.012(2)
C28 0.070(3) 0.116(5) 0.105(4) 0.042(4) 0.052(3) 0.048(3)
C29 0.064(3) 0.044(2) 0.064(3) 0.0019(19) 0.009(2) -0.0091(19)
C30 0.086(3) 0.049(2) 0.074(3) -0.009(2) 0.029(3) 0.012(2)
Ni3 0.02429(18) 0.02651(19) 0.0320(2) 0.00378(15) 0.00813(15) 0.00092(14)
Ni4 0.02297(18) 0.0307(2) 0.03002(19) -0.00391(15) 0.00557(15) -0.00238(15)
P5 0.0384(4) 0.0260(4) 0.0398(4) 0.0047(3) 0.0121(4) 0.0032(3)
P6 0.0244(4) 0.0301(4) 0.0382(4) 0.0080(3) 0.0071(3) -0.0003(3)
P7 0.0246(4) 0.0350(4) 0.0281(4) -0.0040(3) 0.0065(3) -0.0051(3)
P8 0.0276(4) 0.0379(4) 0.0336(4) -0.0087(3) 0.0018(3) -0.0013(3)
F7 0.0288(18) 0.040(2) 0.058(2) 0.0063(18) 0.0123(17) 0.0120(16)
F8 0.0406(10) 0.0473(11) 0.0344(10) -0.0097(8) 0.0153(8) -0.0129(9)
F9 0.0306(10) 0.0407(11) 0.0631(13) 0.0155(10) -0.0021(9) -0.0042(8)
F10 0.0290(18) 0.0319(19) 0.060(2) -0.0165(17) 0.0166(17) 0.0037(15)
F11 0.123(2) 0.103(2) 0.0445(13) -0.0280(14) 0.0427(15) -0.0529(19)
F12 0.101(2) 0.090(2) 0.0498(14) 0.0286(14) -0.0153(14) -0.0329(17)
C31 0.0244(14) 0.0351(16) 0.0415(17) 0.0026(13) 0.0077(13) 0.0023(12)
C32 0.0249(14) 0.0348(16) 0.0293(14) -0.0004(12) 0.0098(11) -0.0019(12)
C33 0.0219(14) 0.0365(16) 0.0373(16) 0.0029(13) 0.0041(12) -0.0004(12)
C34 0.0304(16) 0.0390(17) 0.050(2) -0.0110(15) 0.0194(15) -0.0041(13)
C35 0.048(2) 0.067(3) 0.0353(18) -0.0156(17) 0.0204(16) -0.0186(18)
C36 0.0386(18) 0.061(2) 0.0341(17) 0.0097(16) 0.0052(14) -0.0106(17)
C37 0.276(10) 0.029(2) 0.116(5) 0.000(3) 0.130(6) 0.020(4)
C38 0.473(19) 0.062(4) 0.183(8) -0.033(5) 0.240(11) -0.011(7)
C39 0.044(2) 0.054(3) 0.117(4) 0.042(3) 0.014(2) -0.0070(19)
C40 0.068(3) 0.077(4) 0.175(6) 0.074(4) 0.020(4) -0.013(3)
C41 0.063(3) 0.054(2) 0.058(3) 0.026(2) 0.001(2) -0.006(2)
C42 0.175(7) 0.096(4) 0.042(3) -0.002(3) 0.018(3) -0.036(4)
C43 0.0414(19) 0.0324(18) 0.069(3) 0.0013(17) 0.0085(18) 0.0063(15)
C44 0.092(4) 0.061(3) 0.064(3) -0.014(2) 0.026(3) 0.016(3)
C45 0.0273(16) 0.0452(19) 0.056(2) 0.0168(16) 0.0125(15) -0.0006(14)
C46 0.0275(18) 0.083(3) 0.101(4) 0.044(3) 0.012(2) 0.0030(19)
C47 0.0343(18) 0.064(2) 0.0399(19) 0.0230(17) 0.0038(15) -0.0054(16)
C48 0.065(3) 0.103(4) 0.038(2) -0.001(2) 0.0138(19) -0.022(3)
C49 0.0367(17) 0.0323(16) 0.0428(18) -0.0076(14) 0.0127(14) -0.0023(13)
C50 0.048(2) 0.042(2) 0.054(2) -0.0009(17) 0.0031(17) 0.0014(16)
C51 0.0395(18) 0.058(2) 0.0279(16) -0.0025(15) 0.0065(14) -0.0113(16)
C52 0.064(3) 0.075(3) 0.043(2) 0.019(2) -0.0051(19) -0.009(2)
C53 0.0289(16) 0.048(2) 0.0464(19) -0.0052(15) 0.0154(14) -0.0090(14)
C54 0.060(3) 0.081(3) 0.102(4) -0.026(3) 0.056(3) -0.022(2)
C55 0.045(2) 0.063(3) 0.050(2) -0.0143(19) -0.0140(17) 0.0125(19)
C56 0.103(4) 0.079(3) 0.051(3) -0.001(2) -0.001(3) 0.042(3)
C57 0.046(2) 0.045(2) 0.045(2) -0.0134(16) 0.0079(16) 0.0076(16)
C58 0.072(3) 0.064(3) 0.063(3) -0.033(2) 0.013(2) -0.004(2)
C59 0.052(2) 0.049(2) 0.054(2) -0.0179(18) 0.0149(18) -0.0242(18)
C60 0.099(4) 0.048(2) 0.060(3) 0.002(2) 0.024(3) -0.017(2)

loop_
_atom_type_symbol
_atom_type_description
_atom_type_scat_dispersion_real
_atom_type_scat_dispersion_imag
_atom_type_scat_source
C C 0.003 0.002 'International Tables Vol C Tables 4.2.6.8 and 6.1.1.4'
H H 0 0 'International Tables Vol C Tables 4.2.6.8 and 6.1.1.4'
F F 0.017 0.01 'International Tables Vol C Tables 4.2.6.8 and 6.1.1.4'
Ni Ni 0.339 1.112 'International Tables Vol C Tables 4.2.6.8 and 6.1.1.4'
P P 0.102 0.094 'International Tables Vol C Tables 4.2.6.8 and 6.1.1.4'

loop_
_geom_angle_atom_site_label_1
_geom_angle_atom_site_label_2
_geom_angle_atom_site_label_3
_geom_angle
C1 Ni1 C2 43.32(13)
C1 Ni1 P2 145.30(9)
C2 Ni1 P2 102.91(9)
C1 Ni1 P1 104.06(10)
C2 Ni1 P1 146.25(9)
P2 Ni1 P1 110.46(3)
C4 Ni2 C3 43.21(13)
C4 Ni2 P3 144.24(10)
C3 Ni2 P3 101.29(10)
C4 Ni2 P4 101.85(10)
C3 Ni2 P4 144.46(10)
P3 Ni2 P4 113.90(4)
C11 P1 C9 100.77(18)
C11 P1 C7 102.48(19)
C9 P1 C7 103.23(17)
C11 P1 Ni1 116.40(12)
C9 P1 Ni1 116.43(13)
C7 P1 Ni1 115.33(11)
C13 P2 C17 101.62(16)
C13 P2 C15 102.31(16)
C17 P2 C15 102.64(16)
C13 P2 Ni1 115.31(11)
C17 P2 Ni1 113.60(12)
C15 P2 Ni1 119.07(12)
C19 P3 C21 102.65(16)
C19 P3 C23 101.45(16)
C21 P3 C23 102.43(16)
C19 P3 Ni2 115.28(12)
C21 P3 Ni2 119.24(11)
C23 P3 Ni2 113.48(11)
C25 P4 C27 102.8(2)
C25 P4 C29 104.8(2)
C27 P4 C29 98.9(2)
C25 P4 Ni2 120.88(14)
C27 P4 Ni2 113.22(14)
C29 P4 Ni2 113.52(14)
F1 C1 C2 120.0(3)
F1 C1 C6 111.3(3)
C2 C1 C6 115.7(3)
F1 C1 Ni1 125.5(3)
C2 C1 Ni1 69.15(17)
C6 C1 Ni1 109.3(2)
C2 C1 H1 117.7
C6 C1 H1 117.7
Ni1 C1 H1 117.7
F2 C2 C1 114.7(3)
F2 C2 C3 112.6(2)
C1 C2 C3 119.2(3)
F2 C2 Ni1 110.78(19)
C1 C2 Ni1 67.53(16)
C3 C2 Ni1 125.0(2)
F3 C3 C4 114.9(3)
F3 C3 C2 111.7(2)
C4 C3 C2 119.4(3)
F3 C3 Ni2 110.50(18)
C4 C3 Ni2 67.69(17)
C2 C3 Ni2 126.2(2)
F4 C4 C3 118.0(3)
F4 C4 C5 111.9(3)
C3 C4 C5 116.0(3)
F4 C4 Ni2 123.0(3)
C3 C4 Ni2 69.10(17)
C5 C4 Ni2 112.7(2)
C3 C4 H4 116.7
C5 C4 H4 116.7
Ni2 C4 H4 116.8
C6 C5 F5 120.1(3)
C6 C5 C4 122.9(3)
F5 C5 C4 117.0(3)
C5 C6 F6 119.7(3)
C5 C6 C1 123.4(3)
F6 C6 C1 116.9(3)
C8 C7 P1 117.9(3)
C8 C7 H7A 107.8
P1 C7 H7A 107.8
C8 C7 H7B 107.8
P1 C7 H7B 107.8
H7A C7 H7B 107.2
C7 C8 H8A 109.5
C7 C8 H8B 109.5
H8A C8 H8B 109.5
C7 C8 H8C 109.5
H8A C8 H8C 109.5
H8B C8 H8C 109.5
C10 C9 P1 113.7(3)
C10 C9 H9A 108.8
P1 C9 H9A 108.8
C10 C9 H9B 108.8
P1 C9 H9B 108.8
H9A C9 H9B 107.7
C9 C10 H10A 109.5
C9 C10 H10B 109.5
H10A C10 H10B 109.5
C9 C10 H10C 109.5
H10A C10 H10C 109.5
H10B C10 H10C 109.5
C12 C11 P1 113.0(3)
C12 C11 H11A 109
P1 C11 H11A 109
C12 C11 H11B 109
P1 C11 H11B 109
H11A C11 H11B 107.8
C11 C12 H12A 109.5
C11 C12 H12B 109.5
H12A C12 H12B 109.5
C11 C12 H12C 109.5
H12A C12 H12C 109.5
H12B C12 H12C 109.5
C14 C13 P2 112.6(3)
C14 C13 H13A 109.1
P2 C13 H13A 109.1
C14 C13 H13B 109.1
P2 C13 H13B 109.1
H13A C13 H13B 107.8
C13 C14 H14A 109.5
C13 C14 H14B 109.5
H14A C14 H14B 109.5
C13 C14 H14C 109.5
H14A C14 H14C 109.5
H14B C14 H14C 109.5
C16 C15 P2 118.0(3)
C16 C15 H15A 107.8
P2 C15 H15A 107.8
C16 C15 H15B 107.8
P2 C15 H15B 107.8
H15A C15 H15B 107.1
C15 C16 H16A 109.5
C15 C16 H16B 109.5
H16A C16 H16B 109.5
C15 C16 H16C 109.5
H16A C16 H16C 109.5
H16B C16 H16C 109.5
C18 C17 P2 112.9(3)
C18 C17 H17A 109
P2 C17 H17A 109
C18 C17 H17B 109
P2 C17 H17B 109
H17A C17 H17B 107.8
C17 C18 H18A 109.5
C17 C18 H18B 109.5
H18A C18 H18B 109.5
C17 C18 H18C 109.5
H18A C18 H18C 109.5
H18B C18 H18C 109.5
C20 C19 P3 113.2(3)
C20 C19 H19A 108.9
P3 C19 H19A 108.9
C20 C19 H19B 108.9
P3 C19 H19B 108.9
H19A C19 H19B 107.8
C19 C20 H20A 109.5
C19 C20 H20B 109.5
H20A C20 H20B 109.5
C19 C20 H20C 109.5
H20A C20 H20C 109.5
H20B C20 H20C 109.5
C22 C21 P3 117.6(3)
C22 C21 H21A 107.9
P3 C21 H21A 107.9
C22 C21 H21B 107.9
P3 C21 H21B 107.9
H21A C21 H21B 107.2
C21 C22 H22A 109.5
C21 C22 H22B 109.5
H22A C22 H22B 109.5
C21 C22 H22C 109.5
H22A C22 H22C 109.5
H22B C22 H22C 109.5
C24 C23 P3 112.1(2)
C24 C23 H23A 109.2
P3 C23 H23A 109.2
C24 C23 H23B 109.2
P3 C23 H23B 109.2
H23A C23 H23B 107.9
C23 C24 H24A 109.5
C23 C24 H24B 109.5
H24A C24 H24B 109.5
C23 C24 H24C 109.5
H24A C24 H24C 109.5
H24B C24 H24C 109.5
C26 C25 P4 119.3(3)
C26 C25 H25A 107.5
P4 C25 H25A 107.5
C26 C25 H25B 107.5
P4 C25 H25B 107.5
H25A C25 H25B 107
C25 C26 H26A 109.5
C25 C26 H26B 109.5
H26A C26 H26B 109.5
C25 C26 H26C 109.5
H26A C26 H26C 109.5
H26B C26 H26C 109.5
C28 C27 P4 110.5(3)
C28 C27 H27A 109.6
P4 C27 H27A 109.6
C28 C27 H27B 109.6
P4 C27 H27B 109.6
H27A C27 H27B 108.1
C27 C28 H28A 109.5
C27 C28 H28B 109.5
H28A C28 H28B 109.5
C27 C28 H28C 109.5
H28A C28 H28C 109.5
H28B C28 H28C 109.5
C30 C29 P4 113.6(3)
C30 C29 H29A 108.8
P4 C29 H29A 108.8
C30 C29 H29B 108.8
P4 C29 H29B 108.8
H29A C29 H29B 107.7
C29 C30 H30A 109.5
C29 C30 H30B 109.5
H30A C30 H30B 109.5
C29 C30 H30C 109.5
H30A C30 H30C 109.5
H30B C30 H30C 109.5
C31 Ni3 C32 42.97(13)
C31 Ni3 P6 143.49(10)
C32 Ni3 P6 102.89(9)
C31 Ni3 P5 102.81(10)
C32 Ni3 P5 141.66(9)
P6 Ni3 P5 113.55(4)
C34 Ni4 C33 43.23(13)
C34 Ni4 P7 143.68(10)
C33 Ni4 P7 102.18(10)
C34 Ni4 P8 104.51(10)
C33 Ni4 P8 146.25(10)
P7 Ni4 P8 111.25(3)
C37 P5 C41 101.5(3)
C37 P5 C39 102.6(3)
C41 P5 C39 102.6(2)
C37 P5 Ni3 109.91(17)
C41 P5 Ni3 116.74(14)
C39 P5 Ni3 120.99(13)
C47 P6 C43 104.09(19)
C47 P6 C45 102.35(16)
C43 P6 C45 101.95(18)
C47 P6 Ni3 115.20(13)
C43 P6 Ni3 110.04(12)
C45 P6 Ni3 121.20(11)
C51 P7 C53 102.10(16)
C51 P7 C49 103.20(16)
C53 P7 C49 102.87(16)
C51 P7 Ni4 115.82(12)
C53 P7 Ni4 120.11(11)
C49 P7 Ni4 110.71(11)
C57 P8 C59 102.64(19)
C57 P8 C55 103.52(18)
C59 P8 C55 100.3(2)
C57 P8 Ni4 113.70(12)
C59 P8 Ni4 117.85(12)
C55 P8 Ni4 116.71(14)
F7 C31 C32 122.1(3)
F7 C31 C36 109.2(3)
C32 C31 C36 115.3(3)
F7 C31 Ni3 124.7(3)
C32 C31 Ni3 69.47(17)
C36 C31 Ni3 111.3(2)
C32 C31 H31 117.3
C36 C31 H31 117.3
Ni3 C31 H31 117.3
F8 C32 C31 114.2(3)
F8 C32 C33 112.5(2)
C31 C32 C33 119.5(3)
F8 C32 Ni3 108.22(18)
C31 C32 Ni3 67.55(17)
C33 C32 Ni3 127.8(2)
F9 C33 C34 115.0(3)
F9 C33 C32 112.3(2)
C34 C33 C32 118.8(3)
F9 C33 Ni4 109.95(19)
C34 C33 Ni4 67.36(17)
C32 C33 Ni4 126.6(2)
F10 C34 C33 122.9(3)
F10 C34 C35 108.0(3)
C33 C34 C35 115.5(3)
F10 C34 Ni4 125.9(3)
C33 C34 Ni4 69.40(17)
C35 C34 Ni4 110.9(2)
C33 C34 H34 117.3
C35 C34 H34 117.3
Ni4 C34 H34 117.3
C36 C35 F11 119.9(4)
C36 C35 C34 123.7(3)
F11 C35 C34 116.4(3)
C35 C36 F12 120.3(3)
C35 C36 C31 122.9(3)
F12 C36 C31 116.8(3)
C38 C37 P5 128.5(5)
C38 C37 H37A 105.2
P5 C37 H37A 105.2
C38 C37 H37B 105.2
P5 C37 H37B 105.2
H37A C37 H37B 105.9
C37 C38 H38A 109.5
C37 C38 H38B 109.5
H38A C38 H38B 109.5
C37 C38 H38C 109.5
H38A C38 H38C 109.5
H38B C38 H38C 109.5
C40 C39 P5 117.9(3)
C40 C39 H39A 107.8
P5 C39 H39A 107.8
C40 C39 H39B 107.8
P5 C39 H39B 107.8
H39A C39 H39B 107.2
C39 C40 H40A 109.5
C39 C40 H40B 109.5
H40A C40 H40B 109.5
C39 C40 H40C 109.5
H40A C40 H40C 109.5
H40B C40 H40C 109.5
C42 C41 P5 112.3(4)
C42 C41 H41A 109.2
P5 C41 H41A 109.2
C42 C41 H41B 109.2
P5 C41 H41B 109.2
H41A C41 H41B 107.9
C41 C42 H42A 109.5
C41 C42 H42B 109.5
H42A C42 H42B 109.5
C41 C42 H42C 109.5
H42A C42 H42C 109.5
H42B C42 H42C 109.5
C44 C43 P6 111.3(3)
C44 C43 H43A 109.4
P6 C43 H43A 109.4
C44 C43 H43B 109.4
P6 C43 H43B 109.4
H43A C43 H43B 108
C43 C44 H44A 109.5
C43 C44 H44B 109.5
H44A C44 H44B 109.5
C43 C44 H44C 109.5
H44A C44 H44C 109.5
H44B C44 H44C 109.5
C46 C45 P6 116.9(2)
C46 C45 H45A 108.1
P6 C45 H45A 108.1
C46 C45 H45B 108.1
P6 C45 H45B 108.1
H45A C45 H45B 107.3
C45 C46 H46A 109.5
C45 C46 H46B 109.5
H46A C46 H46B 109.5
C45 C46 H46C 109.5
H46A C46 H46C 109.5
H46B C46 H46C 109.5
C48 C47 P6 112.1(3)
C48 C47 H47A 109.2
P6 C47 H47A 109.2
C48 C47 H47B 109.2
P6 C47 H47B 109.2
H47A C47 H47B 107.9
C47 C48 H48A 109.5
C47 C48 H48B 109.5
H48A C48 H48B 109.5
C47 C48 H48C 109.5
H48A C48 H48C 109.5
H48B C48 H48C 109.5
C50 C49 P7 112.5(2)
C50 C49 H49A 109.1
P7 C49 H49A 109.1
C50 C49 H49B 109.1
P7 C49 H49B 109.1
H49A C49 H49B 107.8
C49 C50 H50A 109.5
C49 C50 H50B 109.5
H50A C50 H50B 109.5
C49 C50 H50C 109.5
H50A C50 H50C 109.5
H50B C50 H50C 109.5
C52 C51 P7 112.1(3)
C52 C51 H51A 109.2
P7 C51 H51A 109.2
C52 C51 H51B 109.2
P7 C51 H51B 109.2
H51A C51 H51B 107.9
C51 C52 H52A 109.5
C51 C52 H52B 109.5
H52A C52 H52B 109.5
C51 C52 H52C 109.5
H52A C52 H52C 109.5
H52B C52 H52C 109.5
C54 C53 P7 117.4(3)
C54 C53 H53A 107.9
P7 C53 H53A 107.9
C54 C53 H53B 107.9
P7 C53 H53B 107.9
H53A C53 H53B 107.2
C53 C54 H54A 109.5
C53 C54 H54B 109.5
H54A C54 H54B 109.5
C53 C54 H54C 109.5
H54A C54 H54C 109.5
H54B C54 H54C 109.5
C56 C55 P8 113.4(3)
C56 C55 H55A 108.9
P8 C55 H55A 108.9
C56 C55 H55B 108.9
P8 C55 H55B 108.9
H55A C55 H55B 107.7
C55 C56 H56A 109.5
C55 C56 H56B 109.5
H56A C56 H56B 109.5
C55 C56 H56C 109.5
H56A C56 H56C 109.5
H56B C56 H56C 109.5
C58 C57 P8 118.5(3)
C58 C57 H57A 107.7
P8 C57 H57A 107.7
C58 C57 H57B 107.7
P8 C57 H57B 107.7
H57A C57 H57B 107.1
C57 C58 H58A 109.5
C57 C58 H58B 109.5
H58A C58 H58B 109.5
C57 C58 H58C 109.5
H58A C58 H58C 109.5
H58B C58 H58C 109.5
C60 C59 P8 112.9(3)
C60 C59 H59A 109
P8 C59 H59A 109
C60 C59 H59B 109
P8 C59 H59B 109
H59A C59 H59B 107.8
C59 C60 H60A 109.5
C59 C60 H60B 109.5
H60A C60 H60B 109.5
C59 C60 H60C 109.5
H60A C60 H60C 109.5
H60B C60 H60C 109.5

loop_
_geom_bond_atom_site_label_1
_geom_bond_atom_site_label_2
_geom_bond_distance
Ni1 C1 1.935(3)
Ni1 C2 1.957(3)
Ni1 P2 2.1732(9)
Ni1 P1 2.1790(9)
Ni2 C4 1.933(3)
Ni2 C3 1.952(3)
Ni2 P3 2.1765(9)
Ni2 P4 2.1803(9)
P1 C11 1.828(4)
P1 C9 1.836(4)
P1 C7 1.837(4)
P2 C13 1.827(3)
P2 C17 1.832(3)
P2 C15 1.842(3)
P3 C19 1.837(3)
P3 C21 1.838(3)
P3 C23 1.839(3)
P4 C25 1.811(4)
P4 C27 1.829(4)
P4 C29 1.863(4)
F1 C1 1.310(5)
F1 H1 0.3478
F2 C2 1.408(3)
F3 C3 1.411(3)
F4 C4 1.335(4)
F4 H4 0.3578
F5 C5 1.365(4)
F6 C6 1.360(4)
C1 C2 1.437(4)
C1 C6 1.444(5)
C1 H1 1
C2 C3 1.460(4)
C3 C4 1.431(4)
C4 C5 1.447(5)
C4 H4 1
C5 C6 1.322(5)
C7 C8 1.517(5)
C7 H7A 0.99
C7 H7B 0.99
C8 H8A 0.98
C8 H8B 0.98
C8 H8C 0.98
C9 C10 1.516(6)
C9 H9A 0.99
C9 H9B 0.99
C10 H10A 0.98
C10 H10B 0.98
C10 H10C 0.98
C11 C12 1.506(6)
C11 H11A 0.99
C11 H11B 0.99
C12 H12A 0.98
C12 H12B 0.98
C12 H12C 0.98
C13 C14 1.517(5)
C13 H13A 0.99
C13 H13B 0.99
C14 H14A 0.98
C14 H14B 0.98
C14 H14C 0.98
C15 C16 1.528(5)
C15 H15A 0.99
C15 H15B 0.99
C16 H16A 0.98
C16 H16B 0.98
C16 H16C 0.98
C17 C18 1.521(5)
C17 H17A 0.99
C17 H17B 0.99
C18 H18A 0.98
C18 H18B 0.98
C18 H18C 0.98
C19 C20 1.522(5)
C19 H19A 0.99
C19 H19B 0.99
C20 H20A 0.98
C20 H20B 0.98
C20 H20C 0.98
C21 C22 1.522(5)
C21 H21A 0.99
C21 H21B 0.99
C22 H22A 0.98
C22 H22B 0.98
C22 H22C 0.98
C23 C24 1.528(5)
C23 H23A 0.99
C23 H23B 0.99
C24 H24A 0.98
C24 H24B 0.98
C24 H24C 0.98
C25 C26 1.530(5)
C25 H25A 0.99
C25 H25B 0.99
C26 H26A 0.98
C26 H26B 0.98
C26 H26C 0.98
C27 C28 1.535(7)
C27 H27A 0.99
C27 H27B 0.99
C28 H28A 0.98
C28 H28B 0.98
C28 H28C 0.98
C29 C30 1.465(6)
C29 H29A 0.99
C29 H29B 0.99
C30 H30A 0.98
C30 H30B 0.98
C30 H30C 0.98
Ni3 C31 1.934(3)
Ni3 C32 1.959(3)
Ni3 P6 2.1675(9)
Ni3 P5 2.1737(9)
Ni4 C34 1.930(3)
Ni4 C33 1.958(3)
Ni4 P7 2.1694(9)
Ni4 P8 2.1853(9)
P5 C37 1.821(4)
P5 C41 1.822(4)
P5 C39 1.826(4)
P6 C47 1.828(3)
P6 C43 1.839(4)
P6 C45 1.840(3)
P7 C51 1.833(3)
P7 C53 1.838(3)
P7 C49 1.838(3)
P8 C57 1.836(3)
P8 C59 1.836(4)
P8 C55 1.837(4)
F7 C31 1.351(5)
F7 H31 0.3896
F8 C32 1.409(3)
F9 C33 1.411(3)
F10 C34 1.363(4)
F10 H34 0.4139
F11 C35 1.364(4)
F12 C36 1.362(4)
C31 C32 1.426(4)
C31 C36 1.448(5)
C31 H31 0.9999
C32 C33 1.467(4)
C33 C34 1.433(4)
C34 C35 1.434(5)
C34 H34 0.9999
C35 C36 1.326(6)
C37 C38 1.235(7)
C37 H37A 0.99
C37 H37B 0.99
C38 H38A 0.98
C38 H38B 0.98
C38 H38C 0.98
C39 C40 1.543(6)
C39 H39A 0.99
C39 H39B 0.99
C40 H40A 0.98
C40 H40B 0.98
C40 H40C 0.98
C41 C42 1.506(7)
C41 H41A 0.99
C41 H41B 0.99
C42 H42A 0.98
C42 H42B 0.98
C42 H42C 0.98
C43 C44 1.531(6)
C43 H43A 0.99
C43 H43B 0.99
C44 H44A 0.98
C44 H44B 0.98
C44 H44C 0.98
C45 C46 1.523(5)
C45 H45A 0.99
C45 H45B 0.99
C46 H46A 0.98
C46 H46B 0.98
C46 H46C 0.98
C47 C48 1.520(6)
C47 H47A 0.99
C47 H47B 0.99
C48 H48A 0.98
C48 H48B 0.98
C48 H48C 0.98
C49 C50 1.522(5)
C49 H49A 0.99
C49 H49B 0.99
C50 H50A 0.98
C50 H50B 0.98
C50 H50C 0.98
C51 C52 1.526(6)
C51 H51A 0.99
C51 H51B 0.99
C52 H52A 0.98
C52 H52B 0.98
C52 H52C 0.98
C53 C54 1.524(5)
C53 H53A 0.99
C53 H53B 0.99
C54 H54A 0.98
C54 H54B 0.98
C54 H54C 0.98
C55 C56 1.518(7)
C55 H55A 0.99
C55 H55B 0.99
C56 H56A 0.98
C56 H56B 0.98
C56 H56C 0.98
C57 C58 1.525(5)
C57 H57A 0.99
C57 H57B 0.99
C58 H58A 0.98
C58 H58B 0.98
C58 H58C 0.98
C59 C60 1.513(6)
C59 H59A 0.99
C59 H59B 0.99
C60 H60A 0.98
C60 H60B 0.98
C60 H60C 0.98
